data_7062919
loop_
_publ_author_name
'Chen, Xuan-Rong'
'Chen, Xiao-Yu'
'Wei, Yi-Ting'
'Yu, Yan-She'
'Xu, Jing-Wen'
'Lai, Jia'
'Yao, Yu-Feng'

_publ_section_title
;
 Halogen substitution effects on crystal structures and magnetic
 properties in nickel dithiolate molecular crystals
;
_journal_issue 4
_journal_name_full 'New Journal of Chemistry'
_journal_page_first 1678
_journal_page_last 1687
_journal_paper_doi 10.1039/D3NJ02943C
_journal_volume 48
_journal_year 2024
_chemical_formula_moiety 'C8 N4 Ni S4, C9 H22 N'
_chemical_formula_sum 'C17 H22 N5 Ni S4'
_chemical_formula_weight 483.34
_space_group_crystal_system monoclinic
_space_group_IT_number 14
_space_group_name_Hall '-P 2yn'
_space_group_name_H-M_alt 'P 1 21/n 1'
_atom_sites_solution_hydrogens geom
_atom_sites_solution_primary dual
_audit_creation_date 2023-10-18
_audit_creation_method
;
Olex2 1.5
(compiled 2022.04.07 svn.rca3783a0 for OlexSys, GUI svn.r6498)
;
_audit_update_record
;
2023-11-14 deposited with the CCDC.	2023-12-14 downloaded from the CCDC.
;
_cell_angle_alpha 90
_cell_angle_beta 93.018(2)
_cell_angle_gamma 90
_cell_formula_units_Z 4
_cell_length_a 8.5963(6)
_cell_length_b 18.5456(12)
_cell_length_c 14.2799(9)
_cell_measurement_reflns_used 9906
_cell_measurement_temperature 300.00
_cell_measurement_theta_max 25.671
_cell_measurement_theta_min 2.919
_cell_volume 2273.4(3)
_computing_cell_refinement 'SAINT v8.37A (Bruker, 2015)'
_computing_data_collection 'Bruker D8 Venture diffractometer'
_computing_data_reduction 'SAINT v8.37A (Bruker, 2015)'
_computing_molecular_graphics 'Olex2 1.5 (Dolomanov et al., 2009)'
_computing_publication_material 'Olex2 1.5 (Dolomanov et al., 2009)'
_computing_structure_refinement 'SHELXL 2019/2 (Sheldrick, 2015)'
_computing_structure_solution 'SHELXT  (Sheldrick, 2015)'
_diffrn_ambient_temperature 300.00
_diffrn_detector 'CCD area detector'
_diffrn_detector_area_resol_mean 7.9
_diffrn_detector_type 'CCD area detector'
_diffrn_measured_fraction_theta_full 0.998
_diffrn_measured_fraction_theta_max 0.993
_diffrn_measurement_device 'three-circle diffractometer'
_diffrn_measurement_device_type 'Bruker APEX-II CCD'
_diffrn_measurement_method 'phi and omega scans'
_diffrn_radiation_monochromator graphite
_diffrn_radiation_probe x-ray
_diffrn_radiation_type MoK\a
_diffrn_radiation_wavelength 0.71073
_diffrn_reflns_av_R_equivalents 0.0404
_diffrn_reflns_av_unetI/netI 0.0316
_diffrn_reflns_Laue_measured_fraction_full 0.998
_diffrn_reflns_Laue_measured_fraction_max 0.993
_diffrn_reflns_limit_h_max 11
_diffrn_reflns_limit_h_min -11
_diffrn_reflns_limit_k_max 24
_diffrn_reflns_limit_k_min -24
_diffrn_reflns_limit_l_max 18
_diffrn_reflns_limit_l_min -18
_diffrn_reflns_number 30596
_diffrn_reflns_point_group_measured_fraction_full 0.998
_diffrn_reflns_point_group_measured_fraction_max 0.993
_diffrn_reflns_theta_full 25.242
_diffrn_reflns_theta_max 27.535
_diffrn_reflns_theta_min 2.833
_diffrn_source 'sealed X-ray tube'
_diffrn_source_target Mo
_diffrn_standards_number 0
_exptl_absorpt_coefficient_mu 1.233
_exptl_absorpt_correction_T_max 0.7456
_exptl_absorpt_correction_T_min 0.5670
_exptl_absorpt_correction_type multi-scan
_exptl_absorpt_process_details
;
SADABS-2016/2 (Bruker,2016/2) was used for absorption correction.
wR2(int) was 0.0794 before and 0.0472 after correction.
The Ratio of minimum to maximum transmission is 0.7605.
The \l/2 correction factor is Not present.
;
_exptl_crystal_colour black
_exptl_crystal_colour_lustre clear
_exptl_crystal_colour_modifier light
_exptl_crystal_colour_primary colourless
_exptl_crystal_density_diffrn 1.412
_exptl_crystal_description block
_exptl_crystal_F_000 1004
_exptl_crystal_size_max 0.15
_exptl_crystal_size_mid 0.13
_exptl_crystal_size_min 0.12
_refine_diff_density_max 0.297
_refine_diff_density_min -0.284
_refine_diff_density_rms 0.057
_refine_ls_extinction_method none
_refine_ls_goodness_of_fit_ref 1.057
_refine_ls_hydrogen_treatment constr
_refine_ls_matrix_type full
_refine_ls_number_parameters 334
_refine_ls_number_reflns 5216
_refine_ls_number_restraints 272
_refine_ls_restrained_S_all 1.075
_refine_ls_R_factor_all 0.0809
_refine_ls_R_factor_gt 0.0460
_refine_ls_shift/su_max 0.001
_refine_ls_shift/su_mean 0.000
_refine_ls_structure_factor_coef Fsqd
_refine_ls_weighting_details 'w=1/[\s^2^(Fo^2^)+(0.0400P)^2^+1.6071P] where P=(Fo^2^+2Fc^2^)/3'
_refine_ls_weighting_scheme calc
_refine_ls_wR_factor_gt 0.0982
_refine_ls_wR_factor_ref 0.1151
_reflns_Friedel_coverage 0.000
_reflns_number_gt 3514
_reflns_number_total 5216
_reflns_threshold_expression 'I > 2\s(I)'
_cod_data_source_file d3nj02943c2.cif
_cod_data_source_block 2271346
_cod_depositor_comments 'Adding full bibliography for 7062919--7062922.cif.'
_cod_database_code 7062919
_shelx_shelxl_version_number 2019/2
_shelx_space_group_comment
;
The symmetry employed for this shelxl refinement is uniquely defined
by the following loop, which should always be used as a source of
symmetry information in preference to the above space-group names.
They are only intended as comments.
;
_shelx_estimated_absorpt_t_max 0.866
_shelx_estimated_absorpt_t_min 0.837
_olex2_refinement_description
;
1. Fixed Uiso
 At 1.2 times of:
  All C(H,H) groups
 At 1.5 times of:
  All C(H,H,H) groups
2. Uiso/Uaniso restraints and constraints
N5 \\sim C9 \\sim C11 \\sim C13 \\sim C15 \\sim C9A \\sim C11A \\sim C13A \\sim
C15A \\sim C10 \\sim C12 \\sim C14 \\sim C16 \\sim C10A \\sim C12A \\sim C14A
\\sim C16A \\sim C17 \\sim C17A: within 2A with sigma of 0.01 and sigma for
terminal atoms of 0.02 within 2A
3. Same fragment restrains
{N5, C9A, C10A, C11A, C12A, C13A, C14A, C15A, C16A, C17A} sigma for 1-2: 0.02,
1-3: 0.04
as in
{N5, C9, C10, C11, C12, C13, C14, C15, C16, C17}
4. Others
 Sof(C9A)=Sof(H9AA)=Sof(H9AB)=Sof(C10A)=Sof(H10D)=Sof(H10E)=Sof(H10F)=
 Sof(C11A)=Sof(H11C)=Sof(H11D)=Sof(C12A)=Sof(H12D)=Sof(H12E)=Sof(H12F)=
 Sof(C13A)=Sof(H13C)=Sof(H13D)=Sof(C14A)=Sof(H14D)=Sof(H14E)=Sof(H14F)=
 Sof(C15A)=Sof(H15C)=Sof(H15D)=Sof(C16A)=Sof(H16C)=Sof(H16D)=Sof(C17A)=
 Sof(H17D)=Sof(H17E)=Sof(H17F)=1-FVAR(1)
 Sof(C9)=Sof(H9A)=Sof(H9B)=Sof(C10)=Sof(H10A)=Sof(H10B)=Sof(H10C)=Sof(C11)=
 Sof(H11A)=Sof(H11B)=Sof(C12)=Sof(H12A)=Sof(H12B)=Sof(H12C)=Sof(C13)=Sof(H13A)=
 Sof(H13B)=Sof(C14)=Sof(H14A)=Sof(H14B)=Sof(H14C)=Sof(C15)=Sof(H15A)=Sof(H15B)=
 Sof(C16)=Sof(H16A)=Sof(H16B)=Sof(C17)=Sof(H17A)=Sof(H17B)=Sof(H17C)=FVAR(1)
5.a Secondary CH2 refined with riding coordinates:
 C9(H9A,H9B), C11(H11A,H11B), C13(H13A,H13B), C15(H15A,H15B), C16(H16A,H16B),
 C9A(H9AA,H9AB), C11A(H11C,H11D), C13A(H13C,H13D), C15A(H15C,H15D), C16A(H16C,
 H16D)
5.b Idealised Me refined as rotating group:
 C10(H10A,H10B,H10C), C12(H12A,H12B,H12C), C14(H14A,H14B,H14C), C17(H17A,H17B,
 H17C), C10A(H10D,H10E,H10F), C12A(H12D,H12E,H12F), C14A(H14D,H14E,H14F),
 C17A(H17D,H17E,H17F)
;
_olex2_submission_special_instructions 'No special instructions were received'

loop_
_space_group_symop_operation_xyz
'x, y, z'
'-x+1/2, y+1/2, -z+1/2'
'-x, -y, -z'
'x-1/2, -y-1/2, z-1/2'

loop_
_atom_site_label
_atom_site_type_symbol
_atom_site_fract_x
_atom_site_fract_y
_atom_site_fract_z
_atom_site_U_iso_or_equiv
_atom_site_adp_type
_atom_site_occupancy
_atom_site_site_symmetry_order
_atom_site_calc_flag
_atom_site_refinement_flags_posn
_atom_site_refinement_flags_adp
_atom_site_refinement_flags_occupancy
_atom_site_disorder_assembly
_atom_site_disorder_group
Ni1 Ni 0.25500(4) 0.45815(2) 0.97413(3) 0.05775(14) Uani 1 1 d . . . . .
S1 S 0.35464(11) 0.39415(5) 0.86787(6) 0.0739(3) Uani 1 1 d . . . . .
S2 S 0.34646(10) 0.55592(4) 0.91942(6) 0.0667(2) Uani 1 1 d . . . . .
S3 S 0.15399(11) 0.36074(4) 1.02328(6) 0.0717(2) Uani 1 1 d . . . . .
S4 S 0.17080(9) 0.51938(4) 1.08824(6) 0.0623(2) Uani 1 1 d . . . . .
N1 N 0.6099(5) 0.4101(3) 0.6688(3) 0.1295(15) Uani 1 1 d . . . . .
N2 N 0.6009(5) 0.6204(2) 0.7357(3) 0.1138(13) Uani 1 1 d . . . . .
N3 N -0.0702(5) 0.2885(2) 1.2151(3) 0.1120(12) Uani 1 1 d . . . . .
N4 N -0.0429(5) 0.4959(2) 1.3049(3) 0.1021(11) Uani 1 1 d . . . . .
C1 C 0.5408(5) 0.4302(2) 0.7282(3) 0.0882(11) Uani 1 1 d . . . . .
C2 C 0.4521(4) 0.4560(2) 0.8039(2) 0.0701(9) Uani 1 1 d . . . . .
C3 C 0.4485(4) 0.5270(2) 0.8265(2) 0.0661(8) Uani 1 1 d . . . . .
C4 C 0.5325(5) 0.5790(2) 0.7756(3) 0.0839(10) Uani 1 1 d . . . . .
C5 C -0.0082(5) 0.3325(2) 1.1756(3) 0.0785(10) Uani 1 1 d . . . . .
C6 C 0.0686(4) 0.38642(17) 1.1239(2) 0.0632(8) Uani 1 1 d . . . . .
C7 C 0.0767(3) 0.45628(17) 1.1521(2) 0.0608(8) Uani 1 1 d . . . . .
C8 C 0.0082(4) 0.47874(19) 1.2370(3) 0.0712(9) Uani 1 1 d . . . . .
N5 N 0.9094(4) 0.67844(15) 0.4787(2) 0.0831(8) Uani 1 1 d D U . . .
C9 C 0.9447(7) 0.7330(3) 0.4007(4) 0.1030(15) Uani 0.790(3) 1 d D U P A 1
H9A H 0.849521 0.762007 0.387224 0.124 Uiso 0.790(3) 1 calc R U P A 1
H9B H 1.026184 0.766342 0.426411 0.124 Uiso 0.790(3) 1 calc R U P A 1
C10 C 0.9974(13) 0.7043(8) 0.3086(7) 0.141(4) Uani 0.790(3) 1 d D U P A 1
H10A H 1.014816 0.744641 0.266085 0.211 Uiso 0.790(3) 1 calc R U P A 1
H10B H 0.916939 0.672432 0.280387 0.211 Uiso 0.790(3) 1 calc R U P A 1
H10C H 1.094517 0.677214 0.319558 0.211 Uiso 0.790(3) 1 calc R U P A 1
C11 C 0.8648(7) 0.7165(3) 0.5622(4) 0.1050(15) Uani 0.790(3) 1 d D U P A 1
H11A H 0.844982 0.679891 0.610648 0.126 Uiso 0.790(3) 1 calc R U P A 1
H11B H 0.955678 0.745214 0.585811 0.126 Uiso 0.790(3) 1 calc R U P A 1
C12 C 0.7320(11) 0.7640(4) 0.5554(7) 0.135(3) Uani 0.790(3) 1 d D U P A 1
H12A H 0.753669 0.804373 0.513763 0.203 Uiso 0.790(3) 1 calc R U P A 1
H12B H 0.711456 0.782543 0.617837 0.203 Uiso 0.790(3) 1 calc R U P A 1
H12C H 0.640742 0.737438 0.530034 0.203 Uiso 0.790(3) 1 calc R U P A 1
C13 C 0.7824(6) 0.6279(3) 0.4364(4) 0.0917(14) Uani 0.790(3) 1 d D U P A 1
H13A H 0.689834 0.656889 0.416604 0.110 Uiso 0.790(3) 1 calc R U P A 1
H13B H 0.821286 0.604566 0.379828 0.110 Uiso 0.790(3) 1 calc R U P A 1
C14 C 0.7336(9) 0.5695(5) 0.5041(11) 0.107(3) Uani 0.790(3) 1 d D U P A 1
H14A H 0.651994 0.539554 0.473356 0.160 Uiso 0.790(3) 1 calc R U P A 1
H14B H 0.693667 0.592051 0.560020 0.160 Uiso 0.790(3) 1 calc R U P A 1
H14C H 0.823802 0.539329 0.522299 0.160 Uiso 0.790(3) 1 calc R U P A 1
C15 C 1.0520(6) 0.6328(3) 0.5015(4) 0.0929(14) Uani 0.790(3) 1 d D U P A 1
H15A H 1.077308 0.605341 0.444754 0.112 Uiso 0.790(3) 1 calc R U P A 1
H15B H 1.027536 0.597457 0.550564 0.112 Uiso 0.790(3) 1 calc R U P A 1
C16 C 1.1955(9) 0.6763(4) 0.5354(7) 0.114(2) Uani 0.790(3) 1 d D U P A 1
H16A H 1.234592 0.703591 0.481890 0.137 Uiso 0.790(3) 1 calc R U P A 1
H16B H 1.164473 0.711718 0.582907 0.137 Uiso 0.790(3) 1 calc R U P A 1
C17 C 1.3062(9) 0.6368(5) 0.5714(7) 0.167(3) Uani 0.790(3) 1 d D U P A 1
H17A H 1.337117 0.601360 0.524926 0.251 Uiso 0.790(3) 1 calc R U P A 1
H17B H 1.270123 0.611600 0.626536 0.251 Uiso 0.790(3) 1 calc R U P A 1
H17C H 1.395722 0.667229 0.590032 0.251 Uiso 0.790(3) 1 calc R U P A 1
C9A C 1.0542(19) 0.7046(9) 0.5390(14) 0.101(3) Uani 0.210(3) 1 d D U P A 2
H9AA H 1.092463 0.751185 0.515522 0.121 Uiso 0.210(3) 1 calc R U P A 2
H9AB H 1.028873 0.710387 0.605453 0.121 Uiso 0.210(3) 1 calc R U P A 2
C10A C 1.176(3) 0.6448(15) 0.529(3) 0.119(5) Uani 0.210(3) 1 d D U P A 2
H10D H 1.253234 0.660587 0.484765 0.179 Uiso 0.210(3) 1 calc R U P A 2
H10E H 1.124738 0.600899 0.504851 0.179 Uiso 0.210(3) 1 calc R U P A 2
H10F H 1.228744 0.634939 0.589976 0.179 Uiso 0.210(3) 1 calc R U P A 2
C11A C 0.934(2) 0.6633(10) 0.3857(10) 0.103(3) Uani 0.210(3) 1 d D U P A 2
H11C H 0.830876 0.664855 0.351403 0.123 Uiso 0.210(3) 1 calc R U P A 2
H11D H 0.970655 0.612814 0.383205 0.123 Uiso 0.210(3) 1 calc R U P A 2
C12A C 1.041(5) 0.707(3) 0.332(2) 0.114(6) Uani 0.210(3) 1 d D U P A 2
H12D H 1.026430 0.694501 0.265120 0.172 Uiso 0.210(3) 1 calc R U P A 2
H12E H 1.148264 0.696786 0.353754 0.172 Uiso 0.210(3) 1 calc R U P A 2
H12F H 1.017946 0.758085 0.340444 0.172 Uiso 0.210(3) 1 calc R U P A 2
C13A C 0.845(2) 0.6164(9) 0.5394(13) 0.098(3) Uani 0.210(3) 1 d D U P A 2
H13C H 0.924523 0.577585 0.545470 0.117 Uiso 0.210(3) 1 calc R U P A 2
H13D H 0.828797 0.634997 0.603053 0.117 Uiso 0.210(3) 1 calc R U P A 2
C14A C 0.693(4) 0.585(2) 0.498(4) 0.107(6) Uani 0.210(3) 1 d D U P A 2
H14D H 0.704154 0.573027 0.432130 0.161 Uiso 0.210(3) 1 calc R U P A 2
H14E H 0.609329 0.619839 0.504050 0.161 Uiso 0.210(3) 1 calc R U P A 2
H14F H 0.668726 0.540684 0.532700 0.161 Uiso 0.210(3) 1 calc R U P A 2
C15A C 0.800(2) 0.7431(9) 0.4899(14) 0.108(3) Uani 0.210(3) 1 d D U P A 2
H15C H 0.866238 0.786598 0.495103 0.130 Uiso 0.210(3) 1 calc R U P A 2
H15D H 0.736491 0.747563 0.430124 0.130 Uiso 0.210(3) 1 calc R U P A 2
C16A C 0.690(3) 0.7476(17) 0.5660(19) 0.112(4) Uani 0.210(3) 1 d D U P A 2
H16C H 0.590111 0.766965 0.538798 0.134 Uiso 0.210(3) 1 calc R U P A 2
H16D H 0.669387 0.697900 0.587401 0.134 Uiso 0.210(3) 1 calc R U P A 2
C17A C 0.729(3) 0.7853(10) 0.6383(13) 0.096(5) Uani 0.210(3) 1 d D U P A 2
H17D H 0.837330 0.801140 0.634789 0.144 Uiso 0.210(3) 1 calc R U P A 2
H17E H 0.718786 0.756217 0.694885 0.144 Uiso 0.210(3) 1 calc R U P A 2
H17F H 0.660917 0.827618 0.640605 0.144 Uiso 0.210(3) 1 calc R U P A 2

loop_
_atom_site_aniso_label
_atom_site_aniso_U_11
_atom_site_aniso_U_22
_atom_site_aniso_U_33
_atom_site_aniso_U_23
_atom_site_aniso_U_13
_atom_site_aniso_U_12
Ni1 0.0558(2) 0.0539(2) 0.0627(3) -0.00346(18) -0.00486(17) 0.00385(17)
S1 0.0813(6) 0.0658(5) 0.0749(6) -0.0122(4) 0.0073(4) 0.0015(4)
S2 0.0672(5) 0.0580(5) 0.0743(5) 0.0012(4) -0.0004(4) 0.0035(4)
S3 0.0837(6) 0.0534(4) 0.0783(6) -0.0083(4) 0.0073(4) -0.0012(4)
S4 0.0646(5) 0.0526(4) 0.0690(5) -0.0055(4) -0.0033(4) 0.0036(4)
N1 0.130(3) 0.169(4) 0.092(3) -0.028(3) 0.032(2) 0.006(3)
N2 0.123(3) 0.113(3) 0.107(3) 0.029(2) 0.017(2) -0.015(3)
N3 0.145(3) 0.091(3) 0.100(3) 0.021(2) 0.009(2) -0.029(2)
N4 0.132(3) 0.094(2) 0.082(2) -0.010(2) 0.024(2) 0.014(2)
C1 0.085(3) 0.106(3) 0.074(2) -0.013(2) 0.007(2) 0.001(2)
C2 0.0586(19) 0.090(3) 0.0602(19) -0.0029(18) -0.0057(15) 0.0017(18)
C3 0.0555(18) 0.082(2) 0.0594(19) 0.0084(17) -0.0079(14) -0.0002(16)
C4 0.083(3) 0.092(3) 0.076(2) 0.009(2) -0.001(2) 0.005(2)
C5 0.090(3) 0.070(2) 0.075(2) 0.0025(19) -0.004(2) -0.002(2)
C6 0.0606(18) 0.0615(19) 0.0665(19) 0.0037(16) -0.0066(15) 0.0034(15)
C7 0.0547(17) 0.067(2) 0.0594(18) 0.0021(15) -0.0073(14) 0.0073(15)
C8 0.075(2) 0.069(2) 0.069(2) -0.0025(18) 0.0001(18) 0.0070(17)
N5 0.107(2) 0.0560(15) 0.0844(18) 0.0146(14) -0.0100(16) -0.0026(15)
C9 0.133(4) 0.072(3) 0.104(3) 0.026(3) 0.001(3) -0.004(3)
C10 0.165(8) 0.135(6) 0.122(7) 0.043(6) 0.002(6) -0.012(6)
C11 0.135(4) 0.076(3) 0.103(3) -0.001(3) -0.003(3) -0.005(3)
C12 0.155(6) 0.082(5) 0.173(6) 0.022(5) 0.052(5) 0.003(4)
C13 0.105(3) 0.073(3) 0.095(3) -0.001(2) -0.018(3) -0.003(3)
C14 0.105(5) 0.093(5) 0.122(5) 0.009(5) 0.005(5) -0.023(5)
C15 0.099(3) 0.076(3) 0.101(3) 0.020(2) -0.019(3) -0.013(2)
C16 0.100(4) 0.102(4) 0.138(4) 0.012(4) -0.020(4) -0.026(4)
C17 0.119(6) 0.197(8) 0.184(7) 0.016(7) -0.014(5) -0.017(6)
C9A 0.110(5) 0.083(5) 0.108(5) 0.012(5) -0.009(5) -0.008(5)
C10A 0.108(9) 0.110(10) 0.138(10) 0.012(10) -0.007(9) 0.003(10)
C11A 0.125(5) 0.082(5) 0.100(5) 0.017(5) -0.006(5) -0.004(5)
C12A 0.148(12) 0.107(10) 0.089(11) 0.049(10) 0.008(10) -0.002(10)
C13A 0.118(5) 0.073(5) 0.101(5) 0.009(5) -0.004(5) -0.008(5)
C14A 0.119(11) 0.091(11) 0.111(10) 0.013(10) -0.006(11) -0.009(11)
C15A 0.135(5) 0.075(5) 0.114(5) 0.014(5) 0.001(5) 0.003(5)
C16A 0.136(7) 0.074(7) 0.126(7) 0.013(7) 0.014(7) -0.001(7)
C17A 0.130(11) 0.065(9) 0.095(10) 0.009(9) 0.030(10) -0.002(9)

loop_
_atom_type_symbol
_atom_type_description
_atom_type_scat_dispersion_real
_atom_type_scat_dispersion_imag
_atom_type_scat_source
C C 0.0033 0.0016 'International Tables Vol C Tables 4.2.6.8 and 6.1.1.4'
H H 0.0000 0.0000 'International Tables Vol C Tables 4.2.6.8 and 6.1.1.4'
N N 0.0061 0.0033 'International Tables Vol C Tables 4.2.6.8 and 6.1.1.4'
Ni Ni 0.3393 1.1124 'International Tables Vol C Tables 4.2.6.8 and 6.1.1.4'
S S 0.1246 0.1234 'International Tables Vol C Tables 4.2.6.8 and 6.1.1.4'

loop_
_geom_angle_atom_site_label_1
_geom_angle_atom_site_label_2
_geom_angle_atom_site_label_3
_geom_angle
_geom_angle_site_symmetry_1
_geom_angle_site_symmetry_3
_geom_angle_publ_flag
S1 Ni1 S4 175.27(4) . . ?
S2 Ni1 S1 92.44(4) . . ?
S2 Ni1 S4 88.50(3) . . ?
S3 Ni1 S1 87.07(4) . . ?
S3 Ni1 S2 177.02(4) . . ?
S3 Ni1 S4 92.22(4) . . ?
C2 S1 Ni1 103.39(13) . . ?
C3 S2 Ni1 103.32(13) . . ?
C6 S3 Ni1 103.85(12) . . ?
C7 S4 Ni1 103.32(11) . . ?
N1 C1 C2 179.7(6) . . ?
C1 C2 S1 118.1(3) . . ?
C3 C2 S1 120.4(3) . . ?
C3 C2 C1 121.5(4) . . ?
C2 C3 S2 120.4(3) . . ?
C2 C3 C4 121.1(3) . . ?
C4 C3 S2 118.5(3) . . ?
N2 C4 C3 179.2(5) . . ?
N3 C5 C6 178.4(4) . . ?
C5 C6 S3 118.0(3) . . ?
C7 C6 S3 119.7(3) . . ?
C7 C6 C5 122.3(3) . . ?
C6 C7 S4 120.9(3) . . ?
C6 C7 C8 120.7(3) . . ?
C8 C7 S4 118.5(2) . . ?
N4 C8 C7 178.5(4) . . ?
C11 N5 C9 110.1(4) . . ?
C11 N5 C13 113.9(4) . . ?
C11 N5 C15 110.0(4) . . ?
C13 N5 C9 106.2(3) . . ?
C15 N5 C9 109.5(4) . . ?
C15 N5 C13 107.1(3) . . ?
C9A N5 C13A 102.6(10) . . ?
C11A N5 C9A 115.9(12) . . ?
C11A N5 C13A 117.4(11) . . ?
C11A N5 C15A 112.5(11) . . ?
C15A N5 C9A 100.2(11) . . ?
C15A N5 C13A 106.4(10) . . ?
N5 C9 H9A 107.7 . . ?
N5 C9 H9B 107.7 . . ?
H9A C9 H9B 107.1 . . ?
C10 C9 N5 118.4(6) . . ?
C10 C9 H9A 107.7 . . ?
C10 C9 H9B 107.7 . . ?
C9 C10 H10A 109.5 . . ?
C9 C10 H10B 109.5 . . ?
C9 C10 H10C 109.5 . . ?
H10A C10 H10B 109.5 . . ?
H10A C10 H10C 109.5 . . ?
H10B C10 H10C 109.5 . . ?
N5 C11 H11A 107.6 . . ?
N5 C11 H11B 107.6 . . ?
H11A C11 H11B 107.0 . . ?
C12 C11 N5 118.9(6) . . ?
C12 C11 H11A 107.6 . . ?
C12 C11 H11B 107.6 . . ?
C11 C12 H12A 109.5 . . ?
C11 C12 H12B 109.5 . . ?
C11 C12 H12C 109.5 . . ?
H12A C12 H12B 109.5 . . ?
H12A C12 H12C 109.5 . . ?
H12B C12 H12C 109.5 . . ?
N5 C13 H13A 108.9 . . ?
N5 C13 H13B 108.9 . . ?
H13A C13 H13B 107.7 . . ?
C14 C13 N5 113.4(5) . . ?
C14 C13 H13A 108.9 . . ?
C14 C13 H13B 108.9 . . ?
C13 C14 H14A 109.5 . . ?
C13 C14 H14B 109.5 . . ?
C13 C14 H14C 109.5 . . ?
H14A C14 H14B 109.5 . . ?
H14A C14 H14C 109.5 . . ?
H14B C14 H14C 109.5 . . ?
N5 C15 H15A 108.8 . . ?
N5 C15 H15B 108.8 . . ?
N5 C15 C16 113.8(5) . . ?
H15A C15 H15B 107.7 . . ?
C16 C15 H15A 108.8 . . ?
C16 C15 H15B 108.8 . . ?
C15 C16 H16A 109.0 . . ?
C15 C16 H16B 109.0 . . ?
H16A C16 H16B 107.8 . . ?
C17 C16 C15 113.1(7) . . ?
C17 C16 H16A 109.0 . . ?
C17 C16 H16B 109.0 . . ?
C16 C17 H17A 109.5 . . ?
C16 C17 H17B 109.5 . . ?
C16 C17 H17C 109.5 . . ?
H17A C17 H17B 109.5 . . ?
H17A C17 H17C 109.5 . . ?
H17B C17 H17C 109.5 . . ?
N5 C9A H9AA 110.8 . . ?
N5 C9A H9AB 110.8 . . ?
H9AA C9A H9AB 108.9 . . ?
C10A C9A N5 104.7(16) . . ?
C10A C9A H9AA 110.8 . . ?
C10A C9A H9AB 110.8 . . ?
C9A C10A H10D 109.5 . . ?
C9A C10A H10E 109.5 . . ?
C9A C10A H10F 109.5 . . ?
H10D C10A H10E 109.5 . . ?
H10D C10A H10F 109.5 . . ?
H10E C10A H10F 109.5 . . ?
N5 C11A H11C 106.9 . . ?
N5 C11A H11D 106.9 . . ?
N5 C11A C12A 122(2) . . ?
H11C C11A H11D 106.7 . . ?
C12A C11A H11C 106.9 . . ?
C12A C11A H11D 106.9 . . ?
C11A C12A H12D 109.5 . . ?
C11A C12A H12E 109.5 . . ?
C11A C12A H12F 109.5 . . ?
H12D C12A H12E 109.5 . . ?
H12D C12A H12F 109.5 . . ?
H12E C12A H12F 109.5 . . ?
N5 C13A H13C 109.0 . . ?
N5 C13A H13D 109.0 . . ?
H13C C13A H13D 107.8 . . ?
C14A C13A N5 113(2) . . ?
C14A C13A H13C 109.0 . . ?
C14A C13A H13D 109.0 . . ?
C13A C14A H14D 109.5 . . ?
C13A C14A H14E 109.5 . . ?
C13A C14A H14F 109.5 . . ?
H14D C14A H14E 109.5 . . ?
H14D C14A H14F 109.5 . . ?
H14E C14A H14F 109.5 . . ?
N5 C15A H15C 106.7 . . ?
N5 C15A H15D 106.7 . . ?
H15C C15A H15D 106.6 . . ?
C16A C15A N5 122.6(18) . . ?
C16A C15A H15C 106.7 . . ?
C16A C15A H15D 106.7 . . ?
C15A C16A H16C 107.7 . . ?
C15A C16A H16D 107.7 . . ?
H16C C16A H16D 107.1 . . ?
C17A C16A C15A 118(2) . . ?
C17A C16A H16C 107.7 . . ?
C17A C16A H16D 107.7 . . ?
C16A C17A H17D 109.5 . . ?
C16A C17A H17E 109.5 . . ?
C16A C17A H17F 109.5 . . ?
H17D C17A H17E 109.5 . . ?
H17D C17A H17F 109.5 . . ?
H17E C17A H17F 109.5 . . ?

loop_
_geom_bond_atom_site_label_1
_geom_bond_atom_site_label_2
_geom_bond_distance
_geom_bond_site_symmetry_2
_geom_bond_publ_flag
Ni1 S1 2.1405(9) . ?
Ni1 S2 2.1403(9) . ?
Ni1 S3 2.1388(10) . ?
Ni1 S4 2.1431(9) . ?
S1 C2 1.713(4) . ?
S2 C3 1.714(4) . ?
S3 C6 1.715(3) . ?
S4 C7 1.712(3) . ?
N1 C1 1.124(5) . ?
N2 C4 1.138(5) . ?
N3 C5 1.141(5) . ?
N4 C8 1.131(4) . ?
C1 C2 1.438(5) . ?
C2 C3 1.356(5) . ?
C3 C4 1.427(5) . ?
C5 C6 1.425(5) . ?
C6 C7 1.357(4) . ?
C7 C8 1.437(5) . ?
N5 C9 1.546(6) . ?
N5 C11 1.455(6) . ?
N5 C13 1.538(5) . ?
N5 C15 1.512(6) . ?
N5 C9A 1.553(14) . ?
N5 C11A 1.384(14) . ?
N5 C13A 1.558(13) . ?
N5 C15A 1.539(14) . ?
C9 H9A 0.9900 . ?
C9 H9B 0.9900 . ?
C9 C10 1.511(13) . ?
C10 H10A 0.9800 . ?
C10 H10B 0.9800 . ?
C10 H10C 0.9800 . ?
C11 H11A 0.9900 . ?
C11 H11B 0.9900 . ?
C11 C12 1.441(10) . ?
C12 H12A 0.9800 . ?
C12 H12B 0.9800 . ?
C12 H12C 0.9800 . ?
C13 H13A 0.9900 . ?
C13 H13B 0.9900 . ?
C13 C14 1.524(11) . ?
C14 H14A 0.9800 . ?
C14 H14B 0.9800 . ?
C14 H14C 0.9800 . ?
C15 H15A 0.9900 . ?
C15 H15B 0.9900 . ?
C15 C16 1.532(8) . ?
C16 H16A 0.9900 . ?
C16 H16B 0.9900 . ?
C16 C17 1.287(10) . ?
C17 H17A 0.9800 . ?
C17 H17B 0.9800 . ?
C17 H17C 0.9800 . ?
C9A H9AA 0.9900 . ?
C9A H9AB 0.9900 . ?
C9A C10A 1.54(2) . ?
C10A H10D 0.9800 . ?
C10A H10E 0.9800 . ?
C10A H10F 0.9800 . ?
C11A H11C 0.9900 . ?
C11A H11D 0.9900 . ?
C11A C12A 1.47(2) . ?
C12A H12D 0.9800 . ?
C12A H12E 0.9800 . ?
C12A H12F 0.9800 . ?
C13A H13C 0.9900 . ?
C13A H13D 0.9900 . ?
C13A C14A 1.52(2) . ?
C14A H14D 0.9800 . ?
C14A H14E 0.9800 . ?
C14A H14F 0.9800 . ?
C15A H15C 0.9900 . ?
C15A H15D 0.9900 . ?
C15A C16A 1.479(19) . ?
C16A H16C 0.9900 . ?
C16A H16D 0.9900 . ?
C16A C17A 1.28(2) . ?
C17A H17D 0.9800 . ?
C17A H17E 0.9800 . ?
C17A H17F 0.9800 . ?

loop_
_geom_torsion_atom_site_label_1
_geom_torsion_atom_site_label_2
_geom_torsion_atom_site_label_3
_geom_torsion_atom_site_label_4
_geom_torsion
_geom_torsion_site_symmetry_1
_geom_torsion_site_symmetry_2
_geom_torsion_site_symmetry_3
_geom_torsion_site_symmetry_4
_geom_torsion_publ_flag
Ni1 S1 C2 C1 176.8(3) . . . . ?
Ni1 S1 C2 C3 -1.3(3) . . . . ?
Ni1 S2 C3 C2 1.2(3) . . . . ?
Ni1 S2 C3 C4 -177.0(2) . . . . ?
Ni1 S3 C6 C5 -178.9(2) . . . . ?
Ni1 S3 C6 C7 0.6(3) . . . . ?
Ni1 S4 C7 C6 -0.9(3) . . . . ?
Ni1 S4 C7 C8 178.3(2) . . . . ?
S1 C2 C3 S2 0.0(4) . . . . ?
S1 C2 C3 C4 178.3(3) . . . . ?
S3 C6 C7 S4 0.2(4) . . . . ?
S3 C6 C7 C8 -179.0(2) . . . . ?
C1 C2 C3 S2 -178.0(3) . . . . ?
C1 C2 C3 C4 0.2(5) . . . . ?
C5 C6 C7 S4 179.7(2) . . . . ?
C5 C6 C7 C8 0.5(5) . . . . ?
N5 C15 C16 C17 167.5(7) . . . . ?
N5 C15A C16A C17A 99(3) . . . . ?
C9 N5 C11 C12 58.5(7) . . . . ?
C9 N5 C13 C14 179.5(6) . . . . ?
C9 N5 C15 C16 59.6(6) . . . . ?
C11 N5 C9 C10 178.5(6) . . . . ?
C11 N5 C13 C14 -59.2(7) . . . . ?
C11 N5 C15 C16 -61.5(6) . . . . ?
C13 N5 C9 C10 -57.8(7) . . . . ?
C13 N5 C11 C12 -60.6(6) . . . . ?
C13 N5 C15 C16 174.3(5) . . . . ?
C15 N5 C9 C10 57.5(7) . . . . ?
C15 N5 C11 C12 179.2(5) . . . . ?
C15 N5 C13 C14 62.6(7) . . . . ?
C9A N5 C11A C12A -37(3) . . . . ?
C9A N5 C13A C14A 176(3) . . . . ?
C9A N5 C15A C16A -90(2) . . . . ?
C11A N5 C9A C10A -56(2) . . . . ?
C11A N5 C13A C14A -56(3) . . . . ?
C11A N5 C15A C16A 146(2) . . . . ?
C13A N5 C9A C10A 73(2) . . . . ?
C13A N5 C11A C12A -159(3) . . . . ?
C13A N5 C15A C16A 16(2) . . . . ?
C15A N5 C9A C10A -177.2(19) . . . . ?
C15A N5 C11A C12A 78(3) . . . . ?
C15A N5 C13A C14A 71(3) . . . . ?
